data_4111011
loop_
_publ_author_name
'Wai Yiu Hung'
'Jun Zhu'
'Ting Bin Wen'
'Ka Po Yu'
'Herman H. Y. Sung'
'Ian D. Williams'
'Zhenyang Lin'
'Guochen Jia'

_publ_section_title
;
 Osmabenzenes from the Reactions of a Dicationic Osmabenzyne Complex
;
_journal_name_full 'Journal of the American Chemical Society'
_journal_page_first 13742
_journal_page_last 13752
_journal_paper_doi 10.1021/ja064570w
_journal_volume 128
_journal_year 2006
_chemical_formula_sum 'C57 H55 F3 N2 O4 Os P2 S Si'
_chemical_formula_weight 1201.32
_chemical_name_systematic
; 
 ? 
;
_space_group_IT_number 14
_symmetry_cell_setting monoclinic
_symmetry_space_group_name_Hall '-P 2yn'
_symmetry_space_group_name_H-M 'P 1 21/n 1'
_atom_sites_solution_hydrogens geom
_atom_sites_solution_primary direct
_atom_sites_solution_secondary difmap
_audit_creation_method SHELXL-97
_cell_angle_alpha 90.00
_cell_angle_beta 97.3640(10)
_cell_angle_gamma 90.00
_cell_formula_units_Z 4
_cell_length_a 13.7519(7)
_cell_length_b 19.6084(11)
_cell_length_c 19.1742(11)
_cell_measurement_temperature 100(2)
_cell_volume 5127.7(5)
_computing_structure_refinement 'SHELXL-97 (Sheldrick, 1997)'
_computing_structure_solution 'SHELXS-97 (Sheldrick, 1990)'
_diffrn_ambient_temperature 100(2)
_diffrn_measured_fraction_theta_full 0.997
_diffrn_measured_fraction_theta_max 0.997
_diffrn_radiation_monochromator graphite
_diffrn_radiation_source 'fine-focus sealed tube'
_diffrn_radiation_type MoK\a
_diffrn_radiation_wavelength 0.71073
_diffrn_reflns_av_R_equivalents 0.0675
_diffrn_reflns_av_sigmaI/netI 0.0840
_diffrn_reflns_limit_h_max 15
_diffrn_reflns_limit_h_min -16
_diffrn_reflns_limit_k_max 23
_diffrn_reflns_limit_k_min -15
_diffrn_reflns_limit_l_max 23
_diffrn_reflns_limit_l_min -23
_diffrn_reflns_number 26797
_diffrn_reflns_theta_full 25.50
_diffrn_reflns_theta_max 25.50
_diffrn_reflns_theta_min 1.49
_exptl_absorpt_coefficient_mu 2.674
_exptl_absorpt_correction_T_max 1.000000
_exptl_absorpt_correction_T_min 0.850315
_exptl_absorpt_correction_type empirical
_exptl_absorpt_process_details SADABS
_exptl_crystal_colour brownish-red
_exptl_crystal_density_diffrn 1.556
_exptl_crystal_description prism
_exptl_crystal_F_000 2424
_exptl_crystal_size_max 0.15
_exptl_crystal_size_mid 0.12
_exptl_crystal_size_min 0.10
_refine_diff_density_max 1.313
_refine_diff_density_min -0.649
_refine_diff_density_rms 0.132
_refine_ls_extinction_method none
_refine_ls_goodness_of_fit_ref 0.949
_refine_ls_hydrogen_treatment constr
_refine_ls_matrix_type full
_refine_ls_number_parameters 640
_refine_ls_number_reflns 9521
_refine_ls_number_restraints 0
_refine_ls_restrained_S_all 0.949
_refine_ls_R_factor_all 0.0695
_refine_ls_R_factor_gt 0.0427
_refine_ls_shift/su_max 0.003
_refine_ls_shift/su_mean 0.000
_refine_ls_structure_factor_coef Fsqd
_refine_ls_weighting_details 'calc w=1/[\s^2^(Fo^2^)+(0.0318P)^2^+0.0000P] where P=(Fo^2^+2Fc^2^)/3'
_refine_ls_weighting_scheme calc
_refine_ls_wR_factor_gt 0.0786
_refine_ls_wR_factor_ref 0.0845
_reflns_number_gt 6997
_reflns_number_total 9521
_reflns_threshold_expression >2sigma(I)
_cod_data_source_file ja064570wsi20060628_041351.cif
_cod_data_source_block bin30_Compound5
_cod_depositor_comments
;
The following automatic conversions were performed:

'_refine_ls_hydrogen_treatment' value 'Constr' changed to 'constr'
according to the built-in table from CIF Core dictionary named
'cif_core.dic' version 2.4.1 from 2010-06-29.

Automatic conversion script
Id: cif_fix_values 1715 2011-07-08 13:25:40Z adriana 
;
_cod_database_code 4111011

loop_
_symmetry_equiv_pos_as_xyz
'x, y, z'
'-x+1/2, y+1/2, -z+1/2'
'-x, -y, -z'
'x-1/2, -y-1/2, z-1/2'

loop_
_atom_site_label
_atom_site_type_symbol
_atom_site_fract_x
_atom_site_fract_y
_atom_site_fract_z
_atom_site_U_iso_or_equiv
_atom_site_adp_type
_atom_site_occupancy
_atom_site_symmetry_multiplicity
_atom_site_calc_flag
_atom_site_refinement_flags
Os1 Os 0.056544(15) 0.224300(11) 0.787693(11) 0.01418(7) Uani 1 1 d .
P1 P 0.10868(10) 0.32307(7) 0.85433(7) 0.0172(3) Uani 1 1 d .
P2 P 0.01639(10) 0.12321(7) 0.71891(7) 0.0167(3) Uani 1 1 d .
N1 N 0.2078(3) 0.1889(2) 0.8030(2) 0.0205(10) Uani 1 1 d .
N2 N 0.0669(3) 0.1597(2) 0.8810(2) 0.0216(11) Uani 1 1 d .
C1 C 0.0415(4) 0.2767(3) 0.7000(3) 0.0220(12) Uani 1 1 d .
C2 C -0.0484(4) 0.2807(3) 0.6530(3) 0.0264(13) Uani 1 1 d .
H2A H -0.0443 0.2851 0.6042 0.032 Uiso 1 1 calc R
C3 C -0.1411(4) 0.2784(3) 0.6746(3) 0.0259(13) Uani 1 1 d .
C4 C -0.1579(4) 0.2728(3) 0.7481(3) 0.0217(12) Uani 1 1 d .
C5 C -0.0817(4) 0.2536(3) 0.7949(3) 0.0224(13) Uani 1 1 d .
H5A H -0.0966 0.2539 0.8420 0.027 Uiso 1 1 calc R
C6 C -0.2269(4) 0.2869(3) 0.6182(3) 0.0370(17) Uani 1 1 d .
H6A H -0.2032 0.2898 0.5722 0.056 Uiso 1 1 calc R
H6B H -0.2623 0.3288 0.6269 0.056 Uiso 1 1 calc R
H6C H -0.2709 0.2477 0.6188 0.056 Uiso 1 1 calc R
O1 O 0.1210(3) 0.30846(19) 0.67964(19) 0.0239(9) Uani 1 1 d .
C7 C 0.1118(4) 0.3492(3) 0.6156(3) 0.0342(16) Uani 1 1 d .
H7A H 0.1758 0.3686 0.6094 0.051 Uiso 1 1 calc R
H7B H 0.0648 0.3862 0.6193 0.051 Uiso 1 1 calc R
H7C H 0.0886 0.3203 0.5752 0.051 Uiso 1 1 calc R
Si1 Si -0.27241(11) 0.30556(9) 0.78018(9) 0.0267(4) Uani 1 1 d .
C101 C -0.2630(4) 0.2920(3) 0.8772(3) 0.0415(18) Uani 1 1 d .
H10A H -0.2574 0.2431 0.8875 0.062 Uiso 1 1 calc R
H10B H -0.3218 0.3101 0.8947 0.062 Uiso 1 1 calc R
H10C H -0.2049 0.3156 0.9004 0.062 Uiso 1 1 calc R
C102 C -0.2833(5) 0.4003(3) 0.7651(4) 0.0450(19) Uani 1 1 d .
H10D H -0.2225 0.4227 0.7855 0.067 Uiso 1 1 calc R
H10E H -0.3383 0.4180 0.7876 0.067 Uiso 1 1 calc R
H10F H -0.2948 0.4096 0.7145 0.067 Uiso 1 1 calc R
C103 C -0.3891(4) 0.2644(3) 0.7409(3) 0.0360(16) Uani 1 1 d .
H10G H -0.3851 0.2151 0.7491 0.054 Uiso 1 1 calc R
H10H H -0.3996 0.2733 0.6902 0.054 Uiso 1 1 calc R
H10I H -0.4439 0.2832 0.7627 0.054 Uiso 1 1 calc R
C12 C 0.2365(4) 0.1545(3) 0.8629(3) 0.0207(13) Uani 1 1 d .
C13 C 0.3349(4) 0.1403(3) 0.8851(3) 0.0260(14) Uani 1 1 d .
H13A H 0.3538 0.1176 0.9285 0.031 Uiso 1 1 calc R
C14 C 0.4044(4) 0.1596(3) 0.8429(3) 0.0323(15) Uani 1 1 d .
H14A H 0.4719 0.1504 0.8568 0.039 Uiso 1 1 calc R
C15 C 0.3745(4) 0.1923(3) 0.7805(3) 0.0268(14) Uani 1 1 d .
H15A H 0.4210 0.2053 0.7503 0.032 Uiso 1 1 calc R
C16 C 0.2758(4) 0.2061(3) 0.7620(3) 0.0208(13) Uani 1 1 d .
H16A H 0.2556 0.2285 0.7186 0.025 Uiso 1 1 calc R
C22 C 0.1586(4) 0.1347(3) 0.9050(3) 0.0224(13) Uani 1 1 d .
C23 C 0.1729(4) 0.0937(3) 0.9641(3) 0.0297(15) Uani 1 1 d .
H23A H 0.2368 0.0779 0.9812 0.036 Uiso 1 1 calc R
C24 C 0.0941(4) 0.0760(3) 0.9982(3) 0.0309(15) Uani 1 1 d .
H24A H 0.1033 0.0475 1.0386 0.037 Uiso 1 1 calc R
C25 C 0.0019(4) 0.0998(3) 0.9733(3) 0.0288(14) Uani 1 1 d .
H25A H -0.0535 0.0878 0.9956 0.035 Uiso 1 1 calc R
C26 C -0.0074(4) 0.1416(3) 0.9153(3) 0.0229(13) Uani 1 1 d .
H26A H -0.0708 0.1585 0.8987 0.028 Uiso 1 1 calc R
C31 C 0.2423(4) 0.3306(3) 0.8789(3) 0.0178(12) Uani 1 1 d .
C32 C 0.2914(4) 0.3156(3) 0.9452(3) 0.0247(13) Uani 1 1 d .
H32A H 0.2554 0.3016 0.9817 0.030 Uiso 1 1 calc R
C33 C 0.3928(4) 0.3210(3) 0.9582(3) 0.0328(15) Uani 1 1 d .
H33A H 0.4258 0.3095 1.0033 0.039 Uiso 1 1 calc R
C34 C 0.4457(4) 0.3429(3) 0.9061(3) 0.0309(15) Uani 1 1 d .
H34A H 0.5150 0.3474 0.9153 0.037 Uiso 1 1 calc R
C35 C 0.3973(4) 0.3583(3) 0.8401(3) 0.0270(14) Uani 1 1 d .
H35A H 0.4336 0.3739 0.8042 0.032 Uiso 1 1 calc R
C36 C 0.2969(4) 0.3511(3) 0.8260(3) 0.0227(13) Uani 1 1 d .
H36A H 0.2647 0.3601 0.7801 0.027 Uiso 1 1 calc R
C41 C 0.0549(4) 0.3327(3) 0.9377(3) 0.0218(13) Uani 1 1 d .
C42 C -0.0044(4) 0.3887(3) 0.9484(3) 0.0280(14) Uani 1 1 d .
H42A H -0.0130 0.4243 0.9145 0.034 Uiso 1 1 calc R
C43 C -0.0510(4) 0.3922(4) 1.0087(3) 0.0374(17) Uani 1 1 d .
H43A H -0.0906 0.4306 1.0160 0.045 Uiso 1 1 calc R
C44 C -0.0403(5) 0.3414(4) 1.0573(3) 0.0402(18) Uani 1 1 d .
H44A H -0.0734 0.3439 1.0977 0.048 Uiso 1 1 calc R
C45 C 0.0187(4) 0.2859(3) 1.0478(3) 0.0338(16) Uani 1 1 d .
H45A H 0.0268 0.2504 1.0818 0.041 Uiso 1 1 calc R
C46 C 0.0662(4) 0.2822(3) 0.9881(3) 0.0281(14) Uani 1 1 d .
H46A H 0.1071 0.2443 0.9820 0.034 Uiso 1 1 calc R
C51 C 0.0810(4) 0.4076(3) 0.8157(3) 0.0195(13) Uani 1 1 d .
C52 C -0.0050(4) 0.4166(3) 0.7689(3) 0.0200(13) Uani 1 1 d .
H52A H -0.0442 0.3781 0.7537 0.024 Uiso 1 1 calc R
C53 C -0.0333(4) 0.4805(3) 0.7447(3) 0.0270(14) Uani 1 1 d .
H53A H -0.0919 0.4862 0.7132 0.032 Uiso 1 1 calc R
C54 C 0.0239(4) 0.5365(3) 0.7664(3) 0.0301(15) Uani 1 1 d .
H54A H 0.0047 0.5808 0.7498 0.036 Uiso 1 1 calc R
C55 C 0.1094(4) 0.5280(3) 0.8123(3) 0.0272(15) Uani 1 1 d .
H55A H 0.1488 0.5664 0.8271 0.033 Uiso 1 1 calc R
C56 C 0.1375(4) 0.4635(3) 0.8366(3) 0.0243(14) Uani 1 1 d .
H56A H 0.1963 0.4579 0.8679 0.029 Uiso 1 1 calc R
C61 C 0.0563(4) 0.0453(3) 0.7690(3) 0.0181(12) Uani 1 1 d .
C62 C 0.1557(4) 0.0283(3) 0.7760(3) 0.0223(13) Uani 1 1 d .
H62A H 0.1993 0.0553 0.7529 0.027 Uiso 1 1 calc R
C63 C 0.1915(4) -0.0269(3) 0.8157(3) 0.0303(15) Uani 1 1 d .
H63A H 0.2591 -0.0381 0.8195 0.036 Uiso 1 1 calc R
C64 C 0.1290(4) -0.0661(3) 0.8502(3) 0.0306(15) Uani 1 1 d .
H64A H 0.1539 -0.1031 0.8791 0.037 Uiso 1 1 calc R
C65 C 0.0303(4) -0.0510(3) 0.8424(3) 0.0289(14) Uani 1 1 d .
H65A H -0.0132 -0.0794 0.8640 0.035 Uiso 1 1 calc R
C66 C -0.0064(4) 0.0049(3) 0.8034(3) 0.0207(13) Uani 1 1 d .
H66A H -0.0742 0.0157 0.8000 0.025 Uiso 1 1 calc R
C71 C 0.0787(4) 0.1072(3) 0.6407(3) 0.0181(12) Uani 1 1 d .
C72 C 0.1277(4) 0.1578(3) 0.6082(3) 0.0226(13) Uani 1 1 d .
H72A H 0.1298 0.2029 0.6263 0.027 Uiso 1 1 calc R
C73 C 0.1735(4) 0.1428(3) 0.5493(3) 0.0272(14) Uani 1 1 d .
H73A H 0.2068 0.1776 0.5275 0.033 Uiso 1 1 calc R
C74 C 0.1707(4) 0.0770(3) 0.5226(3) 0.0253(14) Uani 1 1 d .
H74A H 0.2024 0.0669 0.4827 0.030 Uiso 1 1 calc R
C75 C 0.1224(4) 0.0268(3) 0.5536(3) 0.0275(14) Uani 1 1 d .
H75A H 0.1199 -0.0181 0.5348 0.033 Uiso 1 1 calc R
C76 C 0.0766(4) 0.0414(3) 0.6131(3) 0.0224(13) Uani 1 1 d .
H76A H 0.0438 0.0062 0.6347 0.027 Uiso 1 1 calc R
C81 C -0.1118(4) 0.1066(3) 0.6858(3) 0.0194(12) Uani 1 1 d .
C82 C -0.1442(4) 0.0915(3) 0.6151(3) 0.0234(13) Uani 1 1 d .
H82A H -0.0984 0.0909 0.5820 0.028 Uiso 1 1 calc R
C83 C -0.2421(4) 0.0775(3) 0.5929(3) 0.0305(15) Uani 1 1 d .
H83A H -0.2630 0.0677 0.5448 0.037 Uiso 1 1 calc R
C84 C -0.3081(4) 0.0778(3) 0.6399(3) 0.0272(14) Uani 1 1 d .
H84A H -0.3749 0.0674 0.6246 0.033 Uiso 1 1 calc R
C85 C -0.2790(4) 0.0932(3) 0.7095(3) 0.0253(14) Uani 1 1 d .
H85A H -0.3261 0.0938 0.7417 0.030 Uiso 1 1 calc R
C86 C -0.1815(4) 0.1077(3) 0.7330(3) 0.0214(13) Uani 1 1 d .
H86A H -0.1621 0.1184 0.7811 0.026 Uiso 1 1 calc R
C1S C 0.6123(5) 0.0426(4) 0.9626(3) 0.0444(18) Uani 1 1 d .
F1 F 0.6460(3) 0.0159(2) 1.0263(2) 0.0537(11) Uani 1 1 d .
F2 F 0.5424(3) 0.0864(2) 0.97554(19) 0.0531(11) Uani 1 1 d .
F3 F 0.5680(4) -0.0089(2) 0.9248(2) 0.0827(16) Uani 1 1 d .
S1 S 0.70545(12) 0.08167(10) 0.92080(9) 0.0379(4) Uani 1 1 d .
O11 O 0.7552(4) 0.1252(3) 0.9741(3) 0.0643(15) Uani 1 1 d .
O12 O 0.7628(4) 0.0247(3) 0.9010(3) 0.0701(17) Uani 1 1 d .
O13 O 0.6495(3) 0.1159(2) 0.8629(2) 0.0396(11) Uani 1 1 d .

loop_
_atom_site_aniso_label
_atom_site_aniso_U_11
_atom_site_aniso_U_22
_atom_site_aniso_U_33
_atom_site_aniso_U_23
_atom_site_aniso_U_13
_atom_site_aniso_U_12
Os1 0.01288(10) 0.01512(11) 0.01484(11) 0.00044(10) 0.00288(7) 0.00009(11)
P1 0.0163(7) 0.0181(8) 0.0174(7) -0.0005(6) 0.0034(6) 0.0020(6)
P2 0.0160(7) 0.0185(8) 0.0164(7) -0.0005(6) 0.0050(6) -0.0019(6)
N1 0.020(2) 0.018(3) 0.023(3) -0.001(2) -0.001(2) -0.001(2)
N2 0.026(3) 0.020(3) 0.019(3) -0.002(2) 0.004(2) 0.001(2)
C1 0.023(3) 0.017(3) 0.026(3) 0.004(3) 0.004(2) 0.002(3)
C2 0.035(3) 0.024(3) 0.021(3) -0.005(3) 0.005(3) 0.003(3)
C3 0.021(3) 0.027(3) 0.029(3) 0.001(3) 0.000(3) -0.002(3)
C4 0.020(3) 0.014(3) 0.030(3) 0.003(3) 0.001(2) -0.004(3)
C5 0.024(3) 0.015(3) 0.030(3) 0.000(2) 0.010(3) -0.007(2)
C6 0.025(3) 0.053(5) 0.031(4) 0.001(3) -0.001(3) -0.003(3)
O1 0.024(2) 0.024(2) 0.025(2) 0.0083(17) 0.0084(18) -0.0060(18)
C7 0.032(4) 0.039(4) 0.032(4) 0.005(3) 0.005(3) -0.007(3)
Si1 0.0182(8) 0.0270(10) 0.0351(10) -0.0036(8) 0.0035(8) 0.0032(7)
C101 0.031(4) 0.055(5) 0.042(4) -0.008(3) 0.017(3) 0.003(3)
C102 0.031(4) 0.033(4) 0.072(5) -0.001(4) 0.011(4) 0.009(3)
C103 0.016(3) 0.050(5) 0.042(4) -0.009(3) 0.004(3) -0.005(3)
C12 0.016(3) 0.017(3) 0.030(3) -0.005(3) 0.004(3) 0.004(2)
C13 0.021(3) 0.021(3) 0.034(4) -0.002(3) -0.003(3) 0.003(3)
C14 0.020(3) 0.028(4) 0.049(4) -0.005(3) 0.005(3) 0.005(3)
C15 0.019(3) 0.023(3) 0.040(4) -0.004(3) 0.012(3) -0.002(3)
C16 0.018(3) 0.017(3) 0.028(3) -0.002(2) 0.004(3) 0.001(2)
C22 0.020(3) 0.025(3) 0.022(3) -0.005(3) -0.001(3) 0.008(3)
C23 0.028(3) 0.032(4) 0.028(3) 0.007(3) 0.002(3) 0.008(3)
C24 0.042(4) 0.029(4) 0.022(3) 0.010(3) 0.007(3) 0.005(3)
C25 0.028(3) 0.036(4) 0.023(3) 0.004(3) 0.005(3) 0.001(3)
C26 0.028(3) 0.023(3) 0.018(3) -0.006(2) 0.004(3) -0.005(3)
C31 0.018(3) 0.013(3) 0.023(3) -0.002(2) 0.002(2) 0.000(2)
C32 0.020(3) 0.023(3) 0.031(3) 0.001(3) 0.001(3) 0.000(3)
C33 0.029(3) 0.037(4) 0.029(4) -0.004(3) -0.010(3) 0.008(3)
C34 0.024(3) 0.019(3) 0.049(4) -0.014(3) 0.000(3) -0.001(3)
C35 0.024(3) 0.022(3) 0.036(4) -0.005(3) 0.010(3) 0.002(3)
C36 0.021(3) 0.021(3) 0.025(3) -0.006(3) 0.001(3) 0.002(3)
C41 0.020(3) 0.028(3) 0.018(3) -0.007(3) 0.004(2) -0.004(3)
C42 0.022(3) 0.034(4) 0.028(3) -0.006(3) 0.002(3) 0.002(3)
C43 0.025(3) 0.050(5) 0.040(4) -0.011(3) 0.012(3) 0.000(3)
C44 0.035(4) 0.062(5) 0.025(4) -0.011(3) 0.011(3) -0.007(4)
C45 0.040(4) 0.042(4) 0.019(3) -0.002(3) 0.003(3) -0.009(3)
C46 0.029(3) 0.029(4) 0.026(3) -0.008(3) 0.002(3) -0.002(3)
C51 0.018(3) 0.017(3) 0.025(3) -0.001(2) 0.010(2) 0.003(2)
C52 0.020(3) 0.018(3) 0.022(3) -0.003(2) 0.004(3) -0.001(2)
C53 0.027(3) 0.025(4) 0.031(3) 0.007(3) 0.007(3) 0.007(3)
C54 0.030(3) 0.019(3) 0.044(4) 0.002(3) 0.019(3) 0.006(3)
C55 0.023(3) 0.014(3) 0.047(4) -0.007(3) 0.013(3) -0.001(3)
C56 0.019(3) 0.019(3) 0.035(4) -0.002(3) 0.004(3) 0.006(3)
C61 0.025(3) 0.016(3) 0.013(3) -0.006(2) 0.001(3) -0.001(3)
C62 0.021(3) 0.019(3) 0.028(3) -0.006(3) 0.007(3) -0.003(3)
C63 0.027(3) 0.026(4) 0.038(4) 0.005(3) 0.003(3) 0.004(3)
C64 0.037(4) 0.023(4) 0.031(4) 0.010(3) 0.000(3) 0.005(3)
C65 0.036(4) 0.027(4) 0.025(3) 0.006(3) 0.008(3) -0.005(3)
C66 0.023(3) 0.018(3) 0.022(3) -0.001(2) 0.009(3) -0.002(3)
C71 0.011(3) 0.026(3) 0.016(3) -0.001(2) 0.000(2) 0.001(2)
C72 0.020(3) 0.022(3) 0.025(3) -0.001(3) 0.003(3) 0.004(3)
C73 0.026(3) 0.030(4) 0.027(3) 0.002(3) 0.008(3) 0.000(3)
C74 0.024(3) 0.036(4) 0.017(3) -0.001(3) 0.006(3) 0.009(3)
C75 0.032(3) 0.026(4) 0.025(3) -0.009(3) 0.005(3) 0.005(3)
C76 0.025(3) 0.020(3) 0.023(3) -0.001(3) 0.008(3) -0.003(3)
C81 0.022(3) 0.011(3) 0.025(3) 0.001(2) 0.003(3) -0.005(2)
C82 0.025(3) 0.029(4) 0.017(3) -0.001(2) 0.001(3) -0.005(3)
C83 0.029(3) 0.033(4) 0.028(3) -0.005(3) -0.003(3) -0.001(3)
C84 0.019(3) 0.024(4) 0.037(4) -0.002(3) -0.003(3) -0.006(3)
C85 0.020(3) 0.019(3) 0.038(4) 0.000(3) 0.010(3) 0.000(3)
C86 0.021(3) 0.023(3) 0.020(3) 0.000(2) 0.004(3) 0.005(3)
C1S 0.050(5) 0.055(5) 0.028(4) -0.001(3) 0.001(3) 0.008(4)
F1 0.061(3) 0.058(3) 0.043(3) 0.013(2) 0.012(2) 0.018(2)
F2 0.041(2) 0.079(3) 0.041(2) 0.013(2) 0.012(2) 0.018(2)
F3 0.123(4) 0.078(3) 0.052(3) -0.025(3) 0.028(3) -0.058(3)
S1 0.0286(9) 0.0495(12) 0.0347(10) 0.0086(8) 0.0006(8) 0.0041(8)
O11 0.052(3) 0.087(4) 0.049(3) 0.007(3) -0.013(3) -0.023(3)
O12 0.067(4) 0.091(5) 0.054(3) 0.024(3) 0.017(3) 0.042(3)
O13 0.032(2) 0.055(3) 0.031(3) 0.007(2) -0.001(2) 0.006(2)

loop_
_atom_type_symbol
_atom_type_description
_atom_type_scat_dispersion_real
_atom_type_scat_dispersion_imag
_atom_type_scat_source
C C 0.0033 0.0016 'International Tables Vol C Tables 4.2.6.8 and 6.1.1.4'
H H 0.0000 0.0000 'International Tables Vol C Tables 4.2.6.8 and 6.1.1.4'
N N 0.0061 0.0033 'International Tables Vol C Tables 4.2.6.8 and 6.1.1.4'
O O 0.0106 0.0060 'International Tables Vol C Tables 4.2.6.8 and 6.1.1.4'
F F 0.0171 0.0103 'International Tables Vol C Tables 4.2.6.8 and 6.1.1.4'
Si Si 0.0817 0.0704 'International Tables Vol C Tables 4.2.6.8 and 6.1.1.4'
P P 0.1023 0.0942 'International Tables Vol C Tables 4.2.6.8 and 6.1.1.4'
S S 0.1246 0.1234 'International Tables Vol C Tables 4.2.6.8 and 6.1.1.4'
Os Os -1.2165 7.6030 'International Tables Vol C Tables 4.2.6.8 and 6.1.1.4'

loop_
_geom_angle_atom_site_label_1
_geom_angle_atom_site_label_2
_geom_angle_atom_site_label_3
_geom_angle
C1 Os1 C5 85.0(2)
C1 Os1 N1 106.09(19)
C5 Os1 N1 168.2(2)
C1 Os1 N2 175.6(2)
C5 Os1 N2 94.12(19)
N1 Os1 N2 75.15(16)
C1 Os1 P1 91.44(17)
C5 Os1 P1 87.31(16)
N1 Os1 P1 88.28(12)
N2 Os1 P1 92.80(12)
C1 Os1 P2 88.30(17)
C5 Os1 P2 96.93(16)
N1 Os1 P2 87.69(12)
N2 Os1 P2 87.55(12)
P1 Os1 P2 175.72(5)
C51 P1 C31 100.3(2)
C51 P1 C41 99.8(2)
C31 P1 C41 105.4(2)
C51 P1 Os1 119.04(19)
C31 P1 Os1 115.08(17)
C41 P1 Os1 114.83(18)
C81 P2 C71 102.5(2)
C81 P2 C61 104.1(2)
C71 P2 C61 98.2(2)
C81 P2 Os1 118.76(18)
C71 P2 Os1 119.18(18)
C61 P2 Os1 111.30(17)
C16 N1 C12 118.4(5)
C16 N1 Os1 124.6(4)
C12 N1 Os1 116.5(3)
C26 N2 C22 117.8(5)
C26 N2 Os1 125.9(4)
C22 N2 Os1 116.2(3)
O1 C1 C2 117.0(5)
O1 C1 Os1 119.1(4)
C2 C1 Os1 123.7(4)
C3 C2 C1 124.1(5)
C2 C3 C4 123.6(5)
C2 C3 C6 116.6(5)
C4 C3 C6 119.7(5)
C5 C4 C3 117.4(5)
C5 C4 Si1 119.5(4)
C3 C4 Si1 122.2(4)
C4 C5 Os1 134.3(4)
C1 O1 C7 120.5(4)
C103 Si1 C101 106.7(3)
C103 Si1 C4 115.7(3)
C101 Si1 C4 108.9(3)
C103 Si1 C102 108.5(3)
C101 Si1 C102 106.7(3)
C4 Si1 C102 110.0(3)
N1 C12 C13 121.9(5)
N1 C12 C22 116.4(5)
C13 C12 C22 121.7(5)
C14 C13 C12 118.9(6)
C15 C14 C13 119.1(5)
C14 C15 C16 119.2(5)
N1 C16 C15 122.4(5)
N2 C22 C23 120.6(5)
N2 C22 C12 114.9(5)
C23 C22 C12 124.5(5)
C22 C23 C24 119.8(5)
C25 C24 C23 119.6(5)
C26 C25 C24 118.0(6)
N2 C26 C25 124.2(6)
C32 C31 C36 118.7(5)
C32 C31 P1 124.6(4)
C36 C31 P1 116.6(4)
C33 C32 C31 120.5(5)
C34 C33 C32 120.3(6)
C33 C34 C35 119.6(5)
C36 C35 C34 120.5(5)
C35 C36 C31 120.3(5)
C46 C41 C42 118.5(5)
C46 C41 P1 120.6(4)
C42 C41 P1 120.7(4)
C43 C42 C41 119.9(6)
C44 C43 C42 120.8(6)
C43 C44 C45 120.0(6)
C44 C45 C46 119.6(6)
C41 C46 C45 121.2(6)
C56 C51 C52 119.0(5)
C56 C51 P1 121.5(4)
C52 C51 P1 119.1(4)
C53 C52 C51 120.6(5)
C52 C53 C54 119.8(6)
C53 C54 C55 119.9(6)
C56 C55 C54 120.1(6)
C51 C56 C55 120.5(6)
C62 C61 C66 118.4(5)
C62 C61 P2 117.9(4)
C66 C61 P2 123.6(4)
C63 C62 C61 121.0(5)
C62 C63 C64 120.1(5)
C65 C64 C63 119.5(5)
C64 C65 C66 121.0(5)
C65 C66 C61 119.9(5)
C72 C71 C76 118.5(5)
C72 C71 P2 122.9(4)
C76 C71 P2 118.5(4)
C71 C72 C73 120.5(5)
C74 C73 C72 120.1(6)
C75 C74 C73 120.2(5)
C74 C75 C76 120.0(5)
C71 C76 C75 120.7(5)
C86 C81 C82 118.0(5)
C86 C81 P2 118.9(4)
C82 C81 P2 123.1(4)
C83 C82 C81 120.9(5)
C84 C83 C82 120.1(6)
C83 C84 C85 120.5(5)
C84 C85 C86 120.6(5)
C85 C86 C81 120.0(5)
F2 C1S F3 107.2(6)
F2 C1S F1 104.6(5)
F3 C1S F1 105.9(6)
F2 C1S S1 112.7(5)
F3 C1S S1 112.7(5)
F1 C1S S1 113.1(5)
O13 S1 O11 115.6(3)
O13 S1 O12 114.5(3)
O11 S1 O12 114.9(3)
O13 S1 C1S 101.8(3)
O11 S1 C1S 103.9(3)
O12 S1 C1S 103.6(3)

loop_
_geom_bond_atom_site_label_1
_geom_bond_atom_site_label_2
_geom_bond_distance
Os1 C1 1.958(5)
Os1 C5 2.008(5)
Os1 N1 2.177(4)
Os1 N2 2.181(4)
Os1 P1 2.3795(15)
Os1 P2 2.4056(14)
P1 C51 1.835(6)
P1 C31 1.843(5)
P1 C41 1.855(5)
P2 C81 1.825(5)
P2 C71 1.847(5)
P2 C61 1.850(5)
N1 C16 1.340(6)
N1 C12 1.347(7)
N2 C26 1.333(6)
N2 C22 1.378(6)
C1 O1 1.359(6)
C1 C2 1.436(7)
C2 C3 1.390(7)
C3 C4 1.461(7)
C3 C6 1.503(7)
C4 C5 1.343(7)
C4 Si1 1.876(5)
O1 C7 1.457(6)
Si1 C103 1.866(6)
Si1 C101 1.868(6)
Si1 C102 1.884(6)
C12 C13 1.393(7)
C12 C22 1.474(7)
C13 C14 1.383(8)
C14 C15 1.373(8)
C15 C16 1.385(7)
C22 C23 1.381(7)
C23 C24 1.381(7)
C24 C25 1.377(8)
C25 C26 1.373(8)
C31 C32 1.392(7)
C31 C36 1.397(7)
C32 C33 1.388(7)
C33 C34 1.379(8)
C34 C35 1.385(8)
C35 C36 1.381(7)
C41 C46 1.379(8)
C41 C42 1.398(7)
C42 C43 1.394(8)
C43 C44 1.358(9)
C44 C45 1.384(8)
C45 C46 1.389(7)
C51 C56 1.374(7)
C51 C52 1.401(7)
C52 C53 1.376(7)
C53 C54 1.383(8)
C54 C55 1.385(8)
C55 C56 1.385(7)
C61 C62 1.396(7)
C61 C66 1.398(7)
C62 C63 1.379(8)
C63 C64 1.381(7)
C64 C65 1.379(8)
C65 C66 1.385(7)
C71 C72 1.391(7)
C71 C76 1.393(7)
C72 C73 1.394(7)
C73 C74 1.386(8)
C74 C75 1.366(8)
C75 C76 1.401(7)
C81 C86 1.400(7)
C81 C82 1.403(7)
C82 C83 1.386(7)
C83 C84 1.359(7)
C84 C85 1.376(8)
C85 C86 1.389(7)
C1S F2 1.335(7)
C1S F3 1.342(8)
C1S F1 1.355(7)
C1S S1 1.770(7)
S1 O13 1.433(4)
S1 O11 1.436(5)
S1 O12 1.446(5)
